data_7252023
loop_
_publ_author_name
'Khotchasanthong, Kenika'
'Sricharoen, Chombongkot'
'Jearanaiwiwat, Pacharapon'
'Chinchan, Kunlanit'
'Laksee, Sakchai'
'Rungtaweevoranit, Bunyarat'
'Sukwattanasinitt, Mongkol'
'Chainok, Kittipong'

_publ_section_title
;
 Topological isomers in lanthanide--chloranilate coordination polymers:
 synthesis, structure and CO2 adsorption properties
;
_journal_issue 30
_journal_name_full 'RSC Advances'
_journal_page_first 27809
_journal_page_last 27817
_journal_paper_doi 10.1039/D6RA02049F
_journal_volume 16
_journal_year 2026
_chemical_formula_moiety 'C9 H4 Cl3 O8 Tm, 2(H2 O), C10 H8 N2'
_chemical_formula_sum 'C19 H16 Cl3 N2 O10 Tm'
_chemical_formula_weight 707.62
_space_group_crystal_system monoclinic
_space_group_IT_number 14
_space_group_name_Hall '-P 2ybc'
_space_group_name_H-M_alt 'P 1 21/c 1'
_atom_sites_solution_hydrogens mixed
_atom_sites_solution_primary dual
_audit_creation_date 2026-03-06
_audit_creation_method
;
Olex2 1.5
(compiled 2025.07.13 svn.rb7424aed for OlexSys, GUI svn.r7314)
;
_audit_update_record
;
2026-03-10 deposited with the CCDC.	2026-05-18 downloaded from the CCDC.
;
_cell_angle_alpha 90
_cell_angle_beta 107.155(7)
_cell_angle_gamma 90
_cell_formula_units_Z 4
_cell_length_a 13.003(3)
_cell_length_b 13.505(2)
_cell_length_c 14.591(3)
_cell_measurement_reflns_used 9848
_cell_measurement_temperature 296.00
_cell_measurement_theta_max 26.038
_cell_measurement_theta_min 2.898
_cell_volume 2448.3(8)
_computing_cell_refinement 'SAINT V8.40B (Bruker, 2023)'
_computing_data_collection 'APEX6 (Bruker, 2023)'
_computing_data_reduction 'SAINT V8.40B (Bruker, 2023)'
_computing_molecular_graphics 'Olex2 1.5 (Dolomanov et al., 2009)'
_computing_publication_material 'Olex2 1.5 (Dolomanov et al., 2009)'
_computing_structure_refinement 'SHELXL 2018/3 (Sheldrick, 2018)'
_computing_structure_solution 'SHELXT  (Sheldrick, 2018)'
_diffrn_ambient_temperature 296.00
_diffrn_detector 'Bruker PHOTON 200 area detector'
_diffrn_detector_area_resol_mean 7.39
_diffrn_detector_type 'PHOTON II area detector'
_diffrn_measured_fraction_theta_full 0.998
_diffrn_measured_fraction_theta_max 0.983
_diffrn_measurement_device 'four-circle KAPPA diffractometer'
_diffrn_measurement_device_type 'BRUKER D8 QUEST CMOS PHOTON II'
_diffrn_measurement_method '\w and \f scans'
_diffrn_radiation_collimation '0.5 mm'
_diffrn_radiation_monochromator graphite
_diffrn_radiation_probe x-ray
_diffrn_radiation_type MoK\a
_diffrn_radiation_wavelength 0.71073
_diffrn_radiation_xray_symbol K-L~3~
_diffrn_reflns_av_R_equivalents 0.0733
_diffrn_reflns_av_unetI/netI 0.0253
_diffrn_reflns_Laue_measured_fraction_full 0.998
_diffrn_reflns_Laue_measured_fraction_max 0.983
_diffrn_reflns_limit_h_max 16
_diffrn_reflns_limit_h_min -16
_diffrn_reflns_limit_k_max 16
_diffrn_reflns_limit_k_min -16
_diffrn_reflns_limit_l_max 18
_diffrn_reflns_limit_l_min -18
_diffrn_reflns_number 72130
_diffrn_reflns_point_group_measured_fraction_full 0.998
_diffrn_reflns_point_group_measured_fraction_max 0.983
_diffrn_reflns_theta_full 25.242
_diffrn_reflns_theta_max 26.179
_diffrn_reflns_theta_min 2.898
_diffrn_source 'sealed x-ray tube'
_diffrn_source_current 30.0
_diffrn_source_power 1.5
_diffrn_source_voltage 50.0
_exptl_absorpt_coefficient_mu 4.007
_exptl_absorpt_correction_T_max 0.7432
_exptl_absorpt_correction_T_min 0.6857
_exptl_absorpt_correction_type multi-scan
_exptl_absorpt_process_details
;
SADABS-2016/2 (Bruker,2016/2) was used for absorption correction.
wR2(int) was 0.0960 before and 0.0850 after correction.
The Ratio of minimum to maximum transmission is 0.9226.
The \l/2 correction factor is Not present.
;
_exptl_crystal_colour 'dark violet'
_exptl_crystal_colour_modifier dark
_exptl_crystal_colour_primary violet
_exptl_crystal_density_diffrn 1.920
_exptl_crystal_description block
_exptl_crystal_F_000 1376
_exptl_crystal_size_max 0.3
_exptl_crystal_size_mid 0.3
_exptl_crystal_size_min 0.28
_refine_diff_density_max 0.698
_refine_diff_density_min -0.664
_refine_diff_density_rms 0.087
_refine_ls_extinction_method none
_refine_ls_goodness_of_fit_ref 1.076
_refine_ls_hydrogen_treatment mixed
_refine_ls_matrix_type full
_refine_ls_number_parameters 376
_refine_ls_number_reflns 4827
_refine_ls_number_restraints 40
_refine_ls_restrained_S_all 1.074
_refine_ls_R_factor_all 0.0298
_refine_ls_R_factor_gt 0.0218
_refine_ls_shift/su_max 0.001
_refine_ls_shift/su_mean 0.000
_refine_ls_structure_factor_coef Fsqd
_refine_ls_weighting_details 'w=1/[\s^2^(Fo^2^)+(0.0133P)^2^+3.8412P] where P=(Fo^2^+2Fc^2^)/3'
_refine_ls_weighting_scheme calc
_refine_ls_wR_factor_gt 0.0473
_refine_ls_wR_factor_ref 0.0527
_reflns_Friedel_coverage 0.000
_reflns_number_gt 4226
_reflns_number_total 4827
_reflns_threshold_expression 'I > 2\s(I)'
_cod_data_source_file d6ra02049f2.cif
_cod_data_source_block 3tm
_cod_database_code 7252023
_shelx_shelxl_version_number 2019/3
_shelx_space_group_comment
;
The symmetry employed for this shelxl refinement is uniquely defined
by the following loop, which should always be used as a source of
symmetry information in preference to the above space-group names.
They are only intended as comments.
;
_shelx_estimated_absorpt_t_max 0.400
_shelx_estimated_absorpt_t_min 0.379
_olex2_refinement_description
;
1. Fixed Uiso
 At 1.2 times of:
  All C(H) groups
 At 1.5 times of:
  All O(H,H) groups
2. Restrained distances
 O7-H7A = O7-H7B
 0.85 with sigma of 0.02
 O8-H8A = O8-H8B
 0.85 with sigma of 0.02
 O9B-H9BA = O9B-H9BB
 0.85 with sigma of 0.02
 O9A-H9AA = O9A-H9AB
 0.85 with sigma of 0.02
 O10B-H10A = O10B-H10B
 0.85 with sigma of 0.02
 O10A-H10C = O10A-H10D
 0.85 with sigma of 0.02
 H9BA-H9BB
 1.34 with sigma of 0.04
 H9AA-H9AB
 1.34 with sigma of 0.04
 H10A-H10B
 1.34 with sigma of 0.04
 H10C-H10D
 1.34 with sigma of 0.04
3. Uiso/Uaniso restraints and constraints
Uanis(O9A) \\sim Ueq, Uanis(O9B) \\sim Ueq: with sigma of 0.01 and sigma for
terminal atoms of 0.02
Uanis(O10B) \\sim Ueq, Uanis(O10A) \\sim Ueq: with sigma of 0.01 and sigma for
terminal atoms of 0.02
4. Rigid body (RIGU) restrains
 O9A, O9B
 with sigma for 1-2 distances of 0.004 and sigma for 1-3 distances of 0.004
 O10A, O10B
 with sigma for 1-2 distances of 0.004 and sigma for 1-3 distances of 0.004
5. Others
 Sof(O9B)=Sof(H9BA)=Sof(H9BB)=1-FVAR(1)
 Sof(O9A)=Sof(H9AA)=Sof(H9AB)=FVAR(1)
 Sof(O10B)=Sof(H10A)=Sof(H10B)=1-FVAR(2)
 Sof(O10A)=Sof(H10C)=Sof(H10D)=FVAR(2)
6.a Aromatic/amide H refined with riding coordinates:
 C10(H10), C11(H11), C13(H13), C14(H14), C16(H16), C17(H17), C18(H18), C19(H19)
;
_olex2_submission_special_instructions 'No special instructions were received'

loop_
_space_group_symop_operation_xyz
'x, y, z'
'-x, y+1/2, -z+1/2'
'-x, -y, -z'
'x, -y-1/2, z-1/2'

loop_
_atom_site_label
_atom_site_type_symbol
_atom_site_fract_x
_atom_site_fract_y
_atom_site_fract_z
_atom_site_U_iso_or_equiv
_atom_site_adp_type
_atom_site_occupancy
_atom_site_site_symmetry_order
_atom_site_calc_flag
_atom_site_refinement_flags_posn
_atom_site_refinement_flags_adp
_atom_site_refinement_flags_occupancy
_atom_site_disorder_assembly
_atom_site_disorder_group
Tm1 Tm 0.68319(2) 0.48893(2) 0.79857(2) 0.02377(5) Uani 1 1 d . . . . .
Cl1 Cl 0.50032(8) 0.73538(7) 0.99239(7) 0.0428(2) Uani 1 1 d . . . . .
Cl2 Cl 0.28384(7) 0.49788(8) 0.55952(6) 0.0456(2) Uani 1 1 d . . . . .
Cl3 Cl 0.89147(7) 0.49654(8) 1.16888(6) 0.0480(3) Uani 1 1 d . . . . .
O1 O 0.58755(18) 0.59004(17) 0.87692(16) 0.0303(5) Uani 1 1 d . . . . .
O2 O 0.41530(18) 0.60182(17) 1.11780(15) 0.0296(5) Uani 1 1 d . . . . .
O3 O 0.78592(17) 0.49203(18) 0.95867(16) 0.0326(5) Uani 1 1 d . . . . .
O4 O 1.12972(18) 0.50806(18) 1.18105(15) 0.0341(6) Uani 1 1 d . . . . .
O5 O 0.51232(18) 0.48626(18) 0.68734(15) 0.0334(5) Uani 1 1 d . . . . .
O6 O 0.31148(17) 0.51543(18) 0.36336(15) 0.0310(5) Uani 1 1 d . . . . .
O7 O 0.7098(2) 0.6480(2) 0.7594(2) 0.0446(7) Uani 1 1 d D . . . .
O8 O 0.7174(2) 0.3281(2) 0.7769(2) 0.0422(6) Uani 1 1 d D . . . .
O9B O 0.5982(15) 0.8031(15) 0.788(3) 0.104(6) Uani 0.52(5) 1 d D U P A 2
H9BA H 0.541(8) 0.787(11) 0.802(13) 0.156 Uiso 0.52(5) 1 d D U P A 2
H9BB H 0.602(13) 0.866(3) 0.797(13) 0.156 Uiso 0.52(5) 1 d D U P A 2
O10B O 0.5814(12) 0.1871(12) 0.7917(19) 0.093(4) Uani 0.63(5) 1 d D U P B 2
H10A H 0.567(9) 0.149(7) 0.832(7) 0.140 Uiso 0.63(5) 1 d D U P B 2
H10B H 0.528(6) 0.228(7) 0.777(9) 0.140 Uiso 0.63(5) 1 d D U P B 2
N1 N 0.8165(3) 0.6853(3) 0.6297(3) 0.0499(9) Uani 1 1 d . . . . .
N2 N 1.1595(3) 0.7159(3) 0.3361(3) 0.0595(10) Uani 1 1 d . . . . .
C1 C 0.5454(2) 0.5538(2) 0.9365(2) 0.0255(6) Uani 1 1 d . . . . .
C2 C 0.5004(3) 0.6072(2) 0.9960(2) 0.0289(7) Uani 1 1 d . . . . .
C3 C 0.4553(2) 0.5596(2) 1.0603(2) 0.0250(6) Uani 1 1 d . . . . .
C4 C 0.4995(3) 0.4925(2) 0.5981(2) 0.0261(7) Uani 1 1 d . . . . .
C5 C 0.4019(2) 0.4990(2) 0.5279(2) 0.0267(7) Uani 1 1 d . . . . .
C6 C 0.3960(2) 0.5075(2) 0.4303(2) 0.0248(6) Uani 1 1 d . . . . .
C7 C 0.8866(3) 0.4954(2) 0.9836(2) 0.0257(7) Uani 1 1 d . . . . .
C8 C 0.9521(3) 0.4983(2) 1.0783(2) 0.0282(7) Uani 1 1 d . . . . .
C9 C 1.0638(3) 0.5039(2) 1.0996(2) 0.0256(7) Uani 1 1 d . . . . .
C10 C 0.9029(4) 0.6294(4) 0.6435(3) 0.0617(13) Uani 1 1 d . . . . .
H10 H 0.917769 0.583593 0.693304 0.074 Uiso 1 1 calc R U . . .
C11 C 0.9725(3) 0.6350(4) 0.5883(3) 0.0554(12) Uani 1 1 d . . . . .
H11 H 1.033854 0.595598 0.602441 0.066 Uiso 1 1 calc R U . . .
C12 C 0.9503(3) 0.6996(3) 0.5120(3) 0.0370(8) Uani 1 1 d . . . . .
C13 C 0.8574(3) 0.7553(3) 0.4945(3) 0.0422(9) Uani 1 1 d . . . . .
H13 H 0.837193 0.797674 0.442032 0.051 Uiso 1 1 calc R U . . .
C14 C 0.7949(3) 0.7471(3) 0.5563(3) 0.0495(10) Uani 1 1 d . . . . .
H14 H 0.734404 0.787324 0.545551 0.059 Uiso 1 1 calc R U . . .
C15 C 1.0223(3) 0.7074(3) 0.4506(3) 0.0378(8) Uani 1 1 d . . . . .
C16 C 1.1298(4) 0.7288(4) 0.4891(3) 0.0576(12) Uani 1 1 d . . . . .
H16 H 1.158741 0.740223 0.554507 0.069 Uiso 1 1 calc R U . . .
C17 C 1.1945(4) 0.7331(4) 0.4285(4) 0.0686(14) Uani 1 1 d . . . . .
H17 H 1.266768 0.749025 0.455036 0.082 Uiso 1 1 calc R U . . .
C18 C 1.0556(5) 0.6982(4) 0.2991(4) 0.0667(14) Uani 1 1 d . . . . .
H18 H 1.029211 0.687506 0.233329 0.080 Uiso 1 1 calc R U . . .
C19 C 0.9841(4) 0.6946(4) 0.3523(3) 0.0568(12) Uani 1 1 d . . . . .
H19 H 0.911191 0.683703 0.322682 0.068 Uiso 1 1 calc R U . . .
H7A H 0.741(4) 0.663(4) 0.717(3) 0.073(16) Uiso 1 1 d D . . . .
H7B H 0.685(4) 0.703(2) 0.771(4) 0.079(18) Uiso 1 1 d D . . . .
O9A O 0.625(2) 0.8267(15) 0.7540(14) 0.078(5) Uani 0.48(5) 1 d D U P A 1
H9AA H 0.569(7) 0.808(10) 0.710(7) 0.117 Uiso 0.48(5) 1 d D U P A 1
H9AB H 0.664(9) 0.855(10) 0.724(8) 0.117 Uiso 0.48(5) 1 d D U P A 1
O10A O 0.605(3) 0.164(2) 0.761(2) 0.084(7) Uani 0.37(5) 1 d D U P B 1
H10C H 0.599(15) 0.109(7) 0.786(14) 0.126 Uiso 0.37(5) 1 d D U P B 1
H10D H 0.657(11) 0.154(13) 0.736(13) 0.126 Uiso 0.37(5) 1 d D U P B 1
H8A H 0.680(3) 0.277(2) 0.779(3) 0.047(12) Uiso 1 1 d D . . . .
H8B H 0.754(4) 0.308(4) 0.741(4) 0.10(2) Uiso 1 1 d D . . . .

loop_
_atom_site_aniso_label
_atom_site_aniso_U_11
_atom_site_aniso_U_22
_atom_site_aniso_U_33
_atom_site_aniso_U_23
_atom_site_aniso_U_13
_atom_site_aniso_U_12
Tm1 0.01733(8) 0.03900(9) 0.01460(7) -0.00017(5) 0.00410(5) -0.00032(6)
Cl1 0.0484(5) 0.0320(5) 0.0580(6) 0.0023(4) 0.0311(5) 0.0020(4)
Cl2 0.0229(4) 0.0880(8) 0.0276(4) 0.0000(4) 0.0101(3) -0.0007(4)
Cl3 0.0288(4) 0.0946(8) 0.0224(4) 0.0001(4) 0.0104(3) -0.0041(5)
O1 0.0321(13) 0.0364(13) 0.0284(12) 0.0069(10) 0.0183(10) 0.0053(10)
O2 0.0293(12) 0.0370(13) 0.0269(12) -0.0057(10) 0.0150(10) -0.0034(10)
O3 0.0193(11) 0.0569(15) 0.0205(11) -0.0001(10) 0.0041(9) -0.0013(10)
O4 0.0219(11) 0.0623(16) 0.0159(11) 0.0004(10) 0.0023(9) -0.0019(10)
O5 0.0223(11) 0.0611(16) 0.0161(11) 0.0013(10) 0.0044(9) -0.0030(10)
O6 0.0208(11) 0.0544(15) 0.0161(10) -0.0005(10) 0.0026(9) 0.0015(10)
O7 0.0551(18) 0.0398(16) 0.0528(17) 0.0031(13) 0.0375(15) -0.0006(13)
O8 0.0491(17) 0.0382(15) 0.0523(17) -0.0043(12) 0.0350(14) -0.0024(13)
O9B 0.120(9) 0.077(8) 0.131(13) -0.008(8) 0.060(9) 0.033(6)
O10B 0.098(7) 0.065(6) 0.135(9) 0.002(6) 0.060(8) -0.027(4)
N1 0.047(2) 0.061(2) 0.050(2) 0.0056(17) 0.0276(17) -0.0038(17)
N2 0.066(3) 0.055(2) 0.076(3) 0.002(2) 0.050(2) 0.0044(19)
C1 0.0173(15) 0.0360(17) 0.0233(15) 0.0009(13) 0.0061(12) 0.0004(13)
C2 0.0284(17) 0.0300(17) 0.0307(17) 0.0000(13) 0.0126(14) 0.0012(13)
C3 0.0201(15) 0.0360(17) 0.0204(15) -0.0016(13) 0.0084(12) 0.0005(13)
C4 0.0235(16) 0.0364(18) 0.0169(14) -0.0002(12) 0.0037(12) -0.0015(13)
C5 0.0191(15) 0.0419(19) 0.0202(15) -0.0013(13) 0.0073(12) -0.0019(13)
C6 0.0207(15) 0.0333(17) 0.0192(15) -0.0006(12) 0.0041(12) 0.0006(12)
C7 0.0217(15) 0.0337(17) 0.0208(15) 0.0006(12) 0.0048(12) -0.0012(12)
C8 0.0220(16) 0.0446(19) 0.0191(15) 0.0009(13) 0.0076(13) -0.0017(13)
C9 0.0220(15) 0.0358(18) 0.0173(14) -0.0002(12) 0.0034(12) -0.0015(13)
C10 0.053(3) 0.092(4) 0.046(3) 0.028(2) 0.022(2) 0.011(2)
C11 0.040(2) 0.079(3) 0.053(3) 0.026(2) 0.022(2) 0.022(2)
C12 0.036(2) 0.043(2) 0.037(2) -0.0002(16) 0.0181(17) -0.0010(16)
C13 0.041(2) 0.044(2) 0.045(2) 0.0087(17) 0.0170(18) 0.0027(17)
C14 0.038(2) 0.053(2) 0.066(3) 0.004(2) 0.027(2) 0.0041(18)
C15 0.042(2) 0.040(2) 0.040(2) 0.0029(16) 0.0249(18) 0.0031(16)
C16 0.042(2) 0.087(3) 0.049(3) 0.000(2) 0.020(2) 0.000(2)
C17 0.042(3) 0.093(4) 0.078(4) -0.002(3) 0.030(3) -0.002(2)
C18 0.082(4) 0.078(3) 0.054(3) -0.009(2) 0.041(3) -0.001(3)
C19 0.051(3) 0.081(3) 0.044(2) -0.012(2) 0.023(2) -0.011(2)
O9A 0.094(10) 0.074(7) 0.065(7) 0.000(5) 0.021(5) 0.035(6)
O10A 0.080(12) 0.080(10) 0.078(11) -0.001(8) 0.003(7) -0.027(9)

loop_
_atom_type_symbol
_atom_type_description
_atom_type_scat_dispersion_real
_atom_type_scat_dispersion_imag
_atom_type_scat_source
C C 0.0033 0.0016 'International Tables Vol C Tables 4.2.6.8 and 6.1.1.4'
H H 0.0000 0.0000 'International Tables Vol C Tables 4.2.6.8 and 6.1.1.4'
Cl Cl 0.1484 0.1585 'International Tables Vol C Tables 4.2.6.8 and 6.1.1.4'
N N 0.0061 0.0033 'International Tables Vol C Tables 4.2.6.8 and 6.1.1.4'
O O 0.0106 0.0060 'International Tables Vol C Tables 4.2.6.8 and 6.1.1.4'
Tm Tm -0.3139 5.2483 'International Tables Vol C Tables 4.2.6.8 and 6.1.1.4'

loop_
_geom_angle_atom_site_label_1
_geom_angle_atom_site_label_2
_geom_angle_atom_site_label_3
_geom_angle
_geom_angle_site_symmetry_1
_geom_angle_site_symmetry_3
_geom_angle_publ_flag
O1 Tm1 O4 126.86(8) . 3_767 ?
O1 Tm1 O6 131.94(8) . 3_666 ?
O2 Tm1 O1 66.74(8) 3_667 . ?
O2 Tm1 O4 129.83(8) 3_667 3_767 ?
O2 Tm1 O6 132.78(8) 3_667 3_666 ?
O3 Tm1 O1 74.40(8) . . ?
O3 Tm1 O2 74.21(8) . 3_667 ?
O3 Tm1 O4 66.92(8) . 3_767 ?
O3 Tm1 O5 147.82(8) . . ?
O3 Tm1 O6 145.10(8) . 3_666 ?
O4 Tm1 O6 78.19(7) 3_767 3_666 ?
O5 Tm1 O1 79.39(8) . . ?
O5 Tm1 O2 78.50(8) . 3_667 ?
O5 Tm1 O4 145.26(8) . 3_767 ?
O5 Tm1 O6 67.08(7) . 3_666 ?
O7 Tm1 O1 73.50(9) . . ?
O7 Tm1 O2 140.10(9) . 3_667 ?
O7 Tm1 O3 98.66(10) . . ?
O7 Tm1 O4 77.77(10) . 3_767 ?
O7 Tm1 O5 91.37(10) . . ?
O7 Tm1 O6 73.94(9) . 3_666 ?
O8 Tm1 O1 141.18(9) . . ?
O8 Tm1 O2 74.45(9) . 3_667 ?
O8 Tm1 O3 94.55(10) . . ?
O8 Tm1 O4 78.22(9) . 3_767 ?
O8 Tm1 O5 94.28(10) . . ?
O8 Tm1 O6 76.89(9) . 3_666 ?
O8 Tm1 O7 145.29(10) . . ?
C1 O1 Tm1 120.7(2) . . ?
C3 O2 Tm1 120.6(2) . 3_667 ?
C7 O3 Tm1 122.3(2) . . ?
C9 O4 Tm1 121.0(2) . 3_767 ?
C4 O5 Tm1 121.6(2) . . ?
C6 O6 Tm1 120.0(2) . 3_666 ?
Tm1 O7 H7A 123(3) . . ?
Tm1 O7 H7B 133(4) . . ?
H7A O7 H7B 103(5) . . ?
Tm1 O8 H8A 130(3) . . ?
Tm1 O8 H8B 124(4) . . ?
H8A O8 H8B 101(5) . . ?
H9BA O9B H9BB 103(5) . . ?
H10A O10B H10B 103(5) . . ?
C10 N1 C14 116.9(4) . . ?
C17 N2 C18 117.1(4) . . ?
O1 C1 C2 125.7(3) . . ?
O1 C1 C3 114.7(3) . 3_667 ?
C2 C1 C3 119.6(3) . 3_667 ?
C1 C2 Cl1 119.8(3) . . ?
C1 C2 C3 121.3(3) . . ?
C3 C2 Cl1 118.9(2) . . ?
O2 C3 C1 115.4(3) . 3_667 ?
O2 C3 C2 125.5(3) . . ?
C2 C3 C1 119.1(3) . 3_667 ?
O5 C4 C5 125.6(3) . . ?
O5 C4 C6 114.8(3) . 3_666 ?
C5 C4 C6 119.6(3) . 3_666 ?
C4 C5 Cl2 119.8(2) . . ?
C4 C5 C6 121.4(3) . . ?
C6 C5 Cl2 118.9(2) . . ?
O6 C6 C4 115.9(3) . 3_666 ?
O6 C6 C5 125.1(3) . . ?
C5 C6 C4 119.0(3) . 3_666 ?
O3 C7 C8 124.8(3) . . ?
O3 C7 C9 114.8(3) . 3_767 ?
C8 C7 C9 120.5(3) . 3_767 ?
C7 C8 Cl3 118.3(2) . . ?
C7 C8 C9 121.0(3) . . ?
C9 C8 Cl3 120.7(2) . . ?
O4 C9 C7 115.0(3) . 3_767 ?
O4 C9 C8 126.4(3) . . ?
C8 C9 C7 118.5(3) . 3_767 ?
N1 C10 H10 118.1 . . ?
N1 C10 C11 123.7(4) . . ?
C11 C10 H10 118.1 . . ?
C10 C11 H11 120.4 . . ?
C12 C11 C10 119.3(4) . . ?
C12 C11 H11 120.4 . . ?
C11 C12 C13 117.3(3) . . ?
C11 C12 C15 121.0(3) . . ?
C13 C12 C15 121.7(3) . . ?
C12 C13 H13 120.5 . . ?
C12 C13 C14 119.0(4) . . ?
C14 C13 H13 120.5 . . ?
N1 C14 C13 123.6(4) . . ?
N1 C14 H14 118.2 . . ?
C13 C14 H14 118.2 . . ?
C16 C15 C12 121.1(4) . . ?
C16 C15 C19 117.5(4) . . ?
C19 C15 C12 121.4(4) . . ?
C15 C16 H16 120.6 . . ?
C15 C16 C17 118.8(4) . . ?
C17 C16 H16 120.6 . . ?
N2 C17 C16 123.8(5) . . ?
N2 C17 H17 118.1 . . ?
C16 C17 H17 118.1 . . ?
N2 C18 H18 118.1 . . ?
N2 C18 C19 123.7(5) . . ?
C19 C18 H18 118.1 . . ?
C15 C19 H19 120.5 . . ?
C18 C19 C15 118.9(4) . . ?
C18 C19 H19 120.5 . . ?
H9AA O9A H9AB 104(5) . . ?
H10C O10A H10D 102(5) . . ?

loop_
_geom_bond_atom_site_label_1
_geom_bond_atom_site_label_2
_geom_bond_distance
_geom_bond_site_symmetry_2
_geom_bond_publ_flag
Tm1 O1 2.357(2) . ?
Tm1 O2 2.356(2) 3_667 ?
Tm1 O3 2.324(2) . ?
Tm1 O4 2.363(2) 3_767 ?
Tm1 O5 2.333(2) . ?
Tm1 O6 2.385(2) 3_666 ?
Tm1 O7 2.275(3) . ?
Tm1 O8 2.257(3) . ?
Cl1 C2 1.732(3) . ?
Cl2 C5 1.729(3) . ?
Cl3 C8 1.727(3) . ?
O1 C1 1.256(4) . ?
O2 C3 1.248(4) . ?
O3 C7 1.251(4) . ?
O4 C9 1.245(4) . ?
O5 C4 1.266(4) . ?
O6 C6 1.241(4) . ?
O7 H7A 0.854(19) . ?
O7 H7B 0.843(19) . ?
O8 H8A 0.852(19) . ?
O8 H8B 0.85(2) . ?
O9B H9BA 0.85(2) . ?
O9B H9BB 0.86(2) . ?
O10B H10A 0.85(2) . ?
O10B H10B 0.86(2) . ?
N1 C10 1.319(6) . ?
N1 C14 1.321(5) . ?
N2 C17 1.310(6) . ?
N2 C18 1.321(6) . ?
C1 C2 1.384(4) . ?
C1 C3 1.533(5) 3_667 ?
C2 C3 1.400(4) . ?
C4 C5 1.378(4) . ?
C4 C6 1.533(4) 3_666 ?
C5 C6 1.407(4) . ?
C7 C8 1.394(4) . ?
C7 C9 1.533(4) 3_767 ?
C8 C9 1.395(4) . ?
C10 H10 0.9300 . ?
C10 C11 1.381(6) . ?
C11 H11 0.9300 . ?
C11 C12 1.375(5) . ?
C12 C13 1.380(5) . ?
C12 C15 1.479(5) . ?
C13 H13 0.9300 . ?
C13 C14 1.385(5) . ?
C14 H14 0.9300 . ?
C15 C16 1.374(6) . ?
C15 C19 1.383(6) . ?
C16 H16 0.9300 . ?
C16 C17 1.390(6) . ?
C17 H17 0.9300 . ?
C18 H18 0.9300 . ?
C18 C19 1.377(6) . ?
C19 H19 0.9300 . ?
O9A H9AA 0.85(2) . ?
O9A H9AB 0.85(2) . ?
O10A H10C 0.85(2) . ?
O10A H10D 0.86(2) . ?

loop_
_geom_hbond_atom_site_label_D
_geom_hbond_atom_site_label_H
_geom_hbond_atom_site_label_A
_geom_hbond_distance_DH
_geom_hbond_distance_HA
_geom_hbond_distance_DA
_geom_hbond_angle_DHA
_geom_hbond_site_symmetry_A
_geom_hbond_publ_flag
O9B H9BA O10B 0.85(2) 2.22(14) 2.77(3) 122(14) 2_656 yes
O9B H9BB O5 0.86(2) 2.26(11) 2.937(13) 136(13) 2_656 yes
O10B H10A O5 0.85(2) 2.40(10) 3.026(12) 131(11) 2_646 yes
O10B H10B O9B 0.86(2) 1.93(4) 2.77(3) 165(13) 2_646 yes
C10 H10 O4 0.93 2.44 3.289(5) 152.2 3_767 yes
O7 H7A N1 0.854(19) 1.85(2) 2.703(4) 174(5) . yes
O7 H7B O9B 0.843(19) 1.83(3) 2.650(14) 165(5) . yes
O7 H7B O9A 0.843(19) 1.83(3) 2.646(13) 161(5) . yes
O9A H9AA O2 0.85(2) 2.39(11) 3.019(13) 131(12) 4_575 yes
O8 H8A O10B 0.852(19) 1.81(2) 2.651(12) 167(4) . yes
O8 H8A O10A 0.852(19) 1.78(3) 2.62(2) 169(4) . yes
O8 H8B N2 0.85(2) 1.84(2) 2.682(4) 172(6) 3_766 yes

loop_
_geom_torsion_atom_site_label_1
_geom_torsion_atom_site_label_2
_geom_torsion_atom_site_label_3
_geom_torsion_atom_site_label_4
_geom_torsion
_geom_torsion_site_symmetry_1
_geom_torsion_site_symmetry_2
_geom_torsion_site_symmetry_3
_geom_torsion_site_symmetry_4
_geom_torsion_publ_flag
Tm1 O1 C1 C2 170.7(2) . . . . ?
Tm1 O1 C1 C3 -10.1(3) . . . 3_667 ?
Tm1 O2 C3 C1 -11.4(3) 3_667 . . 3_667 ?
Tm1 O2 C3 C2 169.5(2) 3_667 . . . ?
Tm1 O3 C7 C8 179.4(2) . . . . ?
Tm1 O3 C7 C9 -0.6(4) . . . 3_767 ?
Tm1 O4 C9 C7 -2.1(4) 3_767 . . 3_767 ?
Tm1 O4 C9 C8 177.7(3) 3_767 . . . ?
Tm1 O5 C4 C5 -174.9(3) . . . . ?
Tm1 O5 C4 C6 5.2(4) . . . 3_666 ?
Tm1 O6 C6 C4 6.9(4) 3_666 . . 3_666 ?
Tm1 O6 C6 C5 -173.2(2) 3_666 . . . ?
Cl1 C2 C3 O2 -1.2(5) . . . . ?
Cl1 C2 C3 C1 179.7(2) . . . 3_667 ?
Cl2 C5 C6 O6 0.7(5) . . . . ?
Cl2 C5 C6 C4 -179.4(2) . . . 3_666 ?
Cl3 C8 C9 O4 -0.1(5) . . . . ?
Cl3 C8 C9 C7 179.7(2) . . . 3_767 ?
O1 C1 C2 Cl1 -0.5(5) . . . . ?
O1 C1 C2 C3 180.0(3) . . . . ?
O3 C7 C8 Cl3 0.4(5) . . . . ?
O3 C7 C8 C9 -178.7(3) . . . . ?
O5 C4 C5 Cl2 -0.5(5) . . . . ?
O5 C4 C5 C6 178.8(3) . . . . ?
N1 C10 C11 C12 -2.4(8) . . . . ?
N2 C18 C19 C15 -1.8(8) . . . . ?
C1 C2 C3 O2 178.3(3) . . . . ?
C1 C2 C3 C1 -0.8(5) . . . 3_667 ?
C3 C1 C2 Cl1 -179.7(2) 3_667 . . . ?
C3 C1 C2 C3 0.8(5) 3_667 . . . ?
C4 C5 C6 O6 -178.6(3) . . . . ?
C4 C5 C6 C4 1.2(5) . . . 3_666 ?
C6 C4 C5 Cl2 179.4(2) 3_666 . . . ?
C6 C4 C5 C6 -1.2(5) 3_666 . . . ?
C7 C8 C9 O4 179.1(3) . . . . ?
C7 C8 C9 C7 -1.2(5) . . . 3_767 ?
C9 C7 C8 Cl3 -179.7(2) 3_767 . . . ?
C9 C7 C8 C9 1.2(5) 3_767 . . . ?
C10 N1 C14 C13 0.2(7) . . . . ?
C10 C11 C12 C13 -0.6(7) . . . . ?
C10 C11 C12 C15 -179.5(4) . . . . ?
C11 C12 C13 C14 3.1(6) . . . . ?
C11 C12 C15 C16 -56.0(6) . . . . ?
C11 C12 C15 C19 124.7(5) . . . . ?
C12 C13 C14 N1 -3.0(7) . . . . ?
C12 C15 C16 C17 178.5(4) . . . . ?
C12 C15 C19 C18 -177.1(4) . . . . ?
C13 C12 C15 C16 125.0(5) . . . . ?
C13 C12 C15 C19 -54.3(6) . . . . ?
C14 N1 C10 C11 2.5(8) . . . . ?
C15 C12 C13 C14 -178.0(4) . . . . ?
C15 C16 C17 N2 -1.4(8) . . . . ?
C16 C15 C19 C18 3.6(7) . . . . ?
C17 N2 C18 C19 -1.6(8) . . . . ?
C18 N2 C17 C16 3.3(8) . . . . ?
C19 C15 C16 C17 -2.1(7) . . . . ?
